data_7043337
loop_
_publ_author_name
'Sama, Farasha'
'Dhara, Ashish Kumar'
'Akhtar, Muammad Nadeem'
'Chen, Yan-Cong'
'Tong, Mingliang'
'Shahid, M.'
'Ansari, Istikhar A.'
'Raizada, Mukul'
'Ahmad, Musheer'
'Siddiqi, Zafar A.'

_publ_section_title
;
 Amino alcohols and benzoates-Friends or foes? Tuning nuclearity of Cu(II)
 complexes, structures, magnetism, DFT and TD-DFT studies, and catecholase
 like activities
;
_journal_name_full 'Dalton Trans.'
_journal_paper_doi 10.1039/C7DT01571B
_journal_year 2017
_chemical_formula_moiety 'C26 H38 Cu2 N2 O12, C12 H26 Cu N2 O6, 2(H2 O)'
_chemical_formula_sum 'C38 H68 Cu3 N4 O20'
_chemical_formula_weight 1091.58
_space_group_crystal_system triclinic
_space_group_IT_number 2
_space_group_name_Hall '-P 1'
_space_group_name_H-M_alt 'P -1'
_symmetry_space_group_name_Hall '-P 1'
_symmetry_space_group_name_H-M 'P -1'
_atom_sites_solution_hydrogens mixed
_audit_creation_method SHELXL-2016/6
_audit_update_record
;
2017-06-06 deposited with the CCDC.
2017-06-15 downloaded from the CCDC.
;
_cell_angle_alpha 93.0960(10)
_cell_angle_beta 90.4780(10)
_cell_angle_gamma 107.6040(10)
_cell_formula_units_Z 1
_cell_length_a 7.6515(2)
_cell_length_b 7.8302(2)
_cell_length_c 19.9839(6)
_cell_measurement_reflns_used 999
_cell_measurement_temperature 296(2)
_cell_measurement_theta_max 26.00
_cell_measurement_theta_min 2.26
_cell_volume 1139.17(5)
_computing_cell_refinement 'SAINT 6.45 ( Bruker, 2003)'
_computing_data_collection 'SMART 5.628 (Bruker, 2003)'
_computing_data_reduction 'SAINT 6.45 ( Bruker, 2003)'
_computing_molecular_graphics 'DIAMOND 2.1e'
_computing_publication_material SHELXL
_computing_structure_refinement 'SHELXL-2016/6 (Sheldrick, 2016)'
_computing_structure_solution SIR-97
_diffrn_ambient_temperature 296(2)
_diffrn_measured_fraction_theta_full 1.000
_diffrn_measured_fraction_theta_max 0.999
_diffrn_measurement_device_type 'BRUKER SMART APEX'
_diffrn_measurement_method /w-scans
_diffrn_radiation_monochromator graphite
_diffrn_radiation_source 'fine-focus sealed tube'
_diffrn_radiation_type MoK\a
_diffrn_radiation_wavelength 0.71073
_diffrn_reflns_av_R_equivalents 0.0314
_diffrn_reflns_av_unetI/netI 0.0143
_diffrn_reflns_Laue_measured_fraction_full 1.000
_diffrn_reflns_Laue_measured_fraction_max 0.999
_diffrn_reflns_limit_h_max 10
_diffrn_reflns_limit_h_min -10
_diffrn_reflns_limit_k_max 10
_diffrn_reflns_limit_k_min -10
_diffrn_reflns_limit_l_max 26
_diffrn_reflns_limit_l_min -26
_diffrn_reflns_number 56340
_diffrn_reflns_point_group_measured_fraction_full 1.000
_diffrn_reflns_point_group_measured_fraction_max 0.999
_diffrn_reflns_theta_full 25.242
_diffrn_reflns_theta_max 28.372
_diffrn_reflns_theta_min 2.734
_exptl_absorpt_coefficient_mu 1.470
_exptl_absorpt_correction_type multi-scan
_exptl_absorpt_process_details Sadabs
_exptl_crystal_colour Blue
_exptl_crystal_density_diffrn 1.591
_exptl_crystal_description Block
_exptl_crystal_F_000 571
_exptl_crystal_size_max 0.300
_exptl_crystal_size_mid 0.210
_exptl_crystal_size_min 0.150
_exptl_transmission_factor_max 0.802
_exptl_transmission_factor_min 0.697
_refine_diff_density_max 0.628
_refine_diff_density_min -0.526
_refine_diff_density_rms 0.060
_refine_ls_extinction_method none
_refine_ls_goodness_of_fit_ref 1.045
_refine_ls_hydrogen_treatment constr
_refine_ls_matrix_type full
_refine_ls_number_parameters 300
_refine_ls_number_reflns 5703
_refine_ls_number_restraints 71
_refine_ls_restrained_S_all 1.039
_refine_ls_R_factor_all 0.0285
_refine_ls_R_factor_gt 0.0252
_refine_ls_shift/su_max 0.001
_refine_ls_shift/su_mean 0.000
_refine_ls_structure_factor_coef Fsqd
_refine_ls_weighting_details 'w=1/[\s^2^(Fo^2^)+(0.0366P)^2^+0.5888P] where P=(Fo^2^+2Fc^2^)/3'
_refine_ls_weighting_scheme calc
_refine_ls_wR_factor_gt 0.0673
_refine_ls_wR_factor_ref 0.0695
_reflns_Friedel_coverage 0.000
_reflns_number_gt 5242
_reflns_number_total 5703
_reflns_threshold_expression 'I > 2\s(I)'
_cod_data_source_file c7dt01571b2.cif
_cod_data_source_block complex6
_cod_depositor_comments
;
The following automatic conversions were performed:

'_exptl_absorpt_correction_type' value 'Multi-Scan' changed to
'multi-scan' according to
/home/data/users/saulius/crontab/automatic-downloads/rss-feeds/RSC/lib/dictionaries/cif_core.dic
dictionary named 'cif_core.dic' version 2.4.2 from 2011-04-26.

Automatic conversion script
Id: cif_fix_values 4973 2017-02-22 13:04:09Z antanas 
;
_cod_database_code 7043337
_shelx_shelxl_version_number 2016/6
_shelx_space_group_comment
;
The symmetry employed for this shelxl refinement is uniquely defined
by the following loop, which should always be used as a source of
symmetry information in preference to the above space-group names.
They are only intended as comments.
;
_shelx_estimated_absorpt_t_min 0.667
_shelx_estimated_absorpt_t_max 0.810

loop_
_space_group_symop_operation_xyz
'x, y, z'
'-x, -y, -z'

loop_
_atom_site_label
_atom_site_type_symbol
_atom_site_fract_x
_atom_site_fract_y
_atom_site_fract_z
_atom_site_U_iso_or_equiv
_atom_site_adp_type
_atom_site_occupancy
_atom_site_site_symmetry_order
_atom_site_calc_flag
_atom_site_refinement_flags_posn
_atom_site_refinement_flags_adp
_atom_site_refinement_flags_occupancy
Cu1 Cu 0.47705(2) 0.48551(2) 0.42740(2) 0.01983(6) Uani 1 1 d . U .
Cu2 Cu 0.500000 0.500000 0.000000 0.02082(6) Uani 1 2 d S U P
O6 O 0.36180(14) 0.35799(13) 0.50397(5) 0.0236(2) Uani 1 1 d . U .
O1 O 0.31461(15) 0.31808(16) 0.36142(5) 0.0304(2) Uani 1 1 d . U .
O9 O 0.69276(15) 0.70676(15) 0.03875(5) 0.0282(2) Uani 1 1 d . U .
O2 O 0.47726(17) 0.16970(17) 0.30352(7) 0.0391(3) Uani 1 1 d . U .
O5 O 0.24606(18) 0.64893(17) 0.42314(6) 0.0377(3) Uani 1 1 d . U .
H5 H 0.176768 0.674879 0.450173 0.057 Uiso 1 1 calc R U .
O8 O 0.28472(18) 0.6398(2) 0.06384(7) 0.0437(3) Uani 1 1 d . U .
O4 O 0.74179(17) 0.38661(16) 0.37923(6) 0.0337(2) Uani 1 1 d . U .
H4 H 0.665069 0.312047 0.355281 0.051 Uiso 1 1 calc R U .
O1W O 0.95821(19) 0.2726(2) 0.47648(7) 0.0443(3) Uani 1 1 d G . .
H1WA H 1.072662 0.325440 0.481242 0.066 Uiso 1 1 d G U .
H1WB H 0.915927 0.312575 0.443307 0.066 Uiso 1 1 d G U .
O3 O -0.29336(18) -0.08918(19) 0.14756(7) 0.0435(3) Uani 1 1 d . U .
H3 H -0.371290 -0.043946 0.160914 0.065 Uiso 1 1 calc R U .
O7 O 0.91083(17) 0.5257(2) 0.07262(7) 0.0444(3) Uani 1 1 d . U .
H7A H 0.845145 0.581917 0.058386 0.067 Uiso 1 1 calc R U .
N2 N 0.46586(18) 0.36067(18) 0.08728(6) 0.0268(3) Uani 1 1 d . U .
N1 N 0.59019(17) 0.68958(16) 0.36560(6) 0.0226(2) Uani 1 1 d . U .
C2 C 0.1650(2) 0.11737(18) 0.27289(7) 0.0215(3) Uani 1 1 d . U .
C3 C 0.1679(2) -0.0065(2) 0.22059(7) 0.0263(3) Uani 1 1 d . U .
H3A H 0.272611 -0.041529 0.214162 0.032 Uiso 1 1 calc R U .
C7 C 0.0055(2) 0.1642(2) 0.28275(7) 0.0264(3) Uani 1 1 d . U .
H7 H 0.000889 0.244355 0.318294 0.032 Uiso 1 1 calc R U .
C8 C 0.6984(2) 0.6277(2) 0.31381(8) 0.0317(3) Uani 1 1 d . U .
H8A H 0.768139 0.730100 0.289981 0.038 Uiso 1 1 calc R U .
H8B H 0.614738 0.544644 0.281699 0.038 Uiso 1 1 calc R U .
C1 C 0.3332(2) 0.20655(19) 0.31585(7) 0.0227(3) Uani 1 1 d . U .
C6 C -0.1464(2) 0.0939(2) 0.24070(8) 0.0292(3) Uani 1 1 d . U .
H6 H -0.252029 0.126834 0.247905 0.035 Uiso 1 1 calc R U .
C19 C 0.7508(3) 0.8446(2) -0.00648(9) 0.0405(4) Uani 1 1 d . U .
H19A H 0.861679 0.836972 -0.027877 0.049 Uiso 1 1 calc R U .
H19B H 0.778426 0.960627 0.017878 0.049 Uiso 1 1 calc R U .
C10 C 0.4397(2) 0.7383(2) 0.33151(8) 0.0300(3) Uani 1 1 d . U .
H10A H 0.368958 0.636816 0.302710 0.036 Uiso 1 1 calc R U .
H10B H 0.492640 0.837227 0.303391 0.036 Uiso 1 1 calc R U .
C4 C 0.0158(2) -0.0784(2) 0.17779(8) 0.0292(3) Uani 1 1 d . U .
H4A H 0.019312 -0.160823 0.142916 0.035 Uiso 1 1 calc R U .
C14 C 0.6287(3) 0.3858(3) 0.13261(9) 0.0423(4) Uani 1 1 d . U .
H14A H 0.594979 0.297407 0.166195 0.051 Uiso 1 1 calc R U .
H14B H 0.656197 0.503216 0.155850 0.051 Uiso 1 1 calc R U .
C9 C 0.8292(2) 0.5366(3) 0.34182(10) 0.0393(4) Uani 1 1 d . U .
H9A H 0.892438 0.497334 0.305026 0.047 Uiso 1 1 calc R U .
H9B H 0.920588 0.623268 0.370413 0.047 Uiso 1 1 calc R U .
C5 C -0.1409(2) -0.0270(2) 0.18728(7) 0.0277(3) Uani 1 1 d . U .
C11 C 0.3128(2) 0.7916(2) 0.38037(9) 0.0347(4) Uani 1 1 d . U .
H11A H 0.378632 0.900622 0.406412 0.042 Uiso 1 1 calc R U .
H11B H 0.211603 0.813300 0.356350 0.042 Uiso 1 1 calc R U .
C18 C 0.3966(3) 0.1720(2) 0.05914(9) 0.0377(4) Uani 1 1 d . U .
H18A H 0.347192 0.092905 0.094675 0.045 Uiso 1 1 calc R U .
H18B H 0.496695 0.136420 0.039431 0.045 Uiso 1 1 calc R U .
C17 C 0.3189(2) 0.5929(3) 0.12918(9) 0.0373(4) Uani 1 1 d . U .
H17A H 0.225597 0.610699 0.158933 0.045 Uiso 1 1 calc R U .
H17B H 0.436966 0.670814 0.146016 0.045 Uiso 1 1 calc R U .
C16 C 0.3182(2) 0.4016(3) 0.12906(9) 0.0365(4) Uani 1 1 d . U .
H16A H 0.199627 0.324815 0.112265 0.044 Uiso 1 1 calc R U .
H16B H 0.333627 0.372412 0.174865 0.044 Uiso 1 1 calc R U .
C15 C 0.8027(3) 0.3713(3) 0.10054(12) 0.0503(5) Uani 1 1 d . U .
H15A H 0.875999 0.337358 0.134188 0.060 Uiso 1 1 calc R U .
H15B H 0.769339 0.275148 0.065697 0.060 Uiso 1 1 calc R U .
C13 C 0.3397(2) 0.17715(19) 0.51764(7) 0.0278(3) Uani 1 1 d . U .
H13A H 0.452474 0.148228 0.509231 0.033 Uiso 1 1 calc R U .
H13B H 0.242790 0.097038 0.489123 0.033 Uiso 1 1 calc R U .
C12 C 0.7094(2) 0.8439(2) 0.40886(8) 0.0297(3) Uani 1 1 d . U .
H12A H 0.694118 0.955196 0.394713 0.036 Uiso 1 1 calc R U .
H12B H 0.837026 0.849882 0.403574 0.036 Uiso 1 1 calc R U .

loop_
_atom_site_aniso_label
_atom_site_aniso_U_11
_atom_site_aniso_U_22
_atom_site_aniso_U_33
_atom_site_aniso_U_23
_atom_site_aniso_U_13
_atom_site_aniso_U_12
Cu1 0.02301(9) 0.02042(9) 0.01365(8) -0.00205(6) -0.00155(6) 0.00356(7)
Cu2 0.01835(12) 0.02232(12) 0.01841(11) -0.00081(9) -0.00272(8) 0.00151(9)
O6 0.0294(5) 0.0209(5) 0.0170(4) -0.0008(4) -0.0017(4) 0.0026(4)
O1 0.0281(6) 0.0367(6) 0.0235(5) -0.0132(4) -0.0049(4) 0.0081(5)
O9 0.0239(5) 0.0278(5) 0.0281(5) -0.0039(4) -0.0042(4) 0.0015(4)
O2 0.0295(6) 0.0401(7) 0.0478(7) -0.0174(6) -0.0066(5) 0.0142(5)
O5 0.0405(7) 0.0415(7) 0.0377(6) 0.0108(5) 0.0114(5) 0.0205(6)
O8 0.0314(6) 0.0537(8) 0.0477(8) 0.0051(6) 0.0043(5) 0.0153(6)
O4 0.0322(6) 0.0340(6) 0.0353(6) -0.0008(5) -0.0056(5) 0.0113(5)
O1W 0.0398(7) 0.0477(8) 0.0476(8) 0.0103(6) 0.0100(6) 0.0150(6)
O3 0.0311(6) 0.0543(8) 0.0397(7) -0.0193(6) -0.0117(5) 0.0090(6)
O7 0.0256(6) 0.0599(9) 0.0511(8) 0.0090(6) 0.0021(5) 0.0172(6)
N2 0.0246(6) 0.0324(7) 0.0226(6) 0.0026(5) 0.0009(5) 0.0073(5)
N1 0.0265(6) 0.0240(6) 0.0171(5) 0.0013(4) 0.0008(4) 0.0076(5)
C2 0.0264(7) 0.0200(6) 0.0163(6) -0.0019(5) -0.0018(5) 0.0052(5)
C3 0.0296(7) 0.0252(7) 0.0237(7) -0.0053(5) -0.0002(6) 0.0088(6)
C7 0.0320(8) 0.0277(7) 0.0197(6) -0.0066(5) -0.0021(5) 0.0107(6)
C8 0.0379(9) 0.0346(8) 0.0242(7) 0.0050(6) 0.0117(6) 0.0125(7)
C1 0.0271(7) 0.0199(6) 0.0195(6) -0.0008(5) -0.0022(5) 0.0051(5)
C6 0.0273(7) 0.0336(8) 0.0270(7) -0.0053(6) -0.0017(6) 0.0110(6)
C19 0.0409(10) 0.0299(8) 0.0381(9) -0.0034(7) 0.0033(7) -0.0072(7)
C10 0.0357(8) 0.0341(8) 0.0235(7) 0.0066(6) -0.0020(6) 0.0147(7)
C4 0.0355(8) 0.0263(7) 0.0225(7) -0.0099(6) -0.0009(6) 0.0062(6)
C14 0.0334(9) 0.0638(12) 0.0302(8) 0.0128(8) -0.0025(7) 0.0141(8)
C9 0.0292(8) 0.0394(9) 0.0512(11) 0.0053(8) 0.0109(7) 0.0125(7)
C5 0.0290(7) 0.0280(7) 0.0208(7) -0.0029(5) -0.0033(6) 0.0016(6)
C11 0.0364(9) 0.0364(9) 0.0376(9) 0.0088(7) 0.0024(7) 0.0194(7)
C18 0.0497(10) 0.0277(8) 0.0351(9) 0.0067(6) 0.0062(7) 0.0101(7)
C17 0.0268(8) 0.0462(10) 0.0365(9) -0.0099(7) 0.0028(7) 0.0094(7)
C16 0.0303(8) 0.0457(10) 0.0298(8) 0.0015(7) 0.0089(6) 0.0061(7)
C15 0.0323(9) 0.0548(12) 0.0706(14) 0.0171(10) 0.0010(9) 0.0210(9)
C13 0.0362(8) 0.0198(7) 0.0241(7) -0.0028(5) -0.0026(6) 0.0044(6)
C12 0.0342(8) 0.0225(7) 0.0275(7) 0.0017(6) -0.0007(6) 0.0013(6)

loop_
_atom_type_symbol
_atom_type_description
_atom_type_scat_dispersion_real
_atom_type_scat_dispersion_imag
_atom_type_scat_source
C C 0.0033 0.0016 'International Tables Vol C Tables 4.2.6.8 and 6.1.1.4'
H H 0.0000 0.0000 'International Tables Vol C Tables 4.2.6.8 and 6.1.1.4'
N N 0.0061 0.0033 'International Tables Vol C Tables 4.2.6.8 and 6.1.1.4'
O O 0.0106 0.0060 'International Tables Vol C Tables 4.2.6.8 and 6.1.1.4'
Cu Cu 0.3201 1.2651 'International Tables Vol C Tables 4.2.6.8 and 6.1.1.4'

loop_
_geom_angle_atom_site_label_1
_geom_angle_atom_site_label_2
_geom_angle_atom_site_label_3
_geom_angle
_geom_angle_site_symmetry_1
_geom_angle_site_symmetry_3
O6 Cu1 O6 83.09(5) . 2_666
O6 Cu1 O1 94.45(5) . .
O6 Cu1 O1 177.03(5) 2_666 .
O6 Cu1 N1 161.31(5) . .
O6 Cu1 N1 84.53(5) 2_666 .
O1 Cu1 N1 98.25(5) . .
O6 Cu1 Cu1 41.58(3) . 2_666
O6 Cu1 Cu1 41.52(3) 2_666 2_666
O1 Cu1 Cu1 136.01(4) . 2_666
N1 Cu1 Cu1 124.66(3) . 2_666
O9 Cu2 O9 180.0 2_665 .
O9 Cu2 N2 94.42(5) 2_665 2_665
O9 Cu2 N2 85.58(5) . 2_665
O9 Cu2 N2 85.58(5) 2_665 .
O9 Cu2 N2 94.42(5) . .
N2 Cu2 N2 180.0 2_665 .
C13 O6 Cu1 127.87(9) . .
C13 O6 Cu1 108.91(8) . 2_666
Cu1 O6 Cu1 96.91(4) . 2_666
C1 O1 Cu1 135.54(10) . .
C19 O9 Cu2 112.29(10) . .
C11 O5 H5 109.5 . .
C9 O4 H4 109.5 . .
H1WA O1W H1WB 109.5 . .
C5 O3 H3 109.5 . .
C15 O7 H7A 109.5 . .
C18 N2 C14 110.68(14) . .
C18 N2 C16 108.78(13) . .
C14 N2 C16 107.21(13) . .
C18 N2 Cu2 100.98(9) . .
C14 N2 Cu2 118.54(10) . .
C16 N2 Cu2 110.30(10) . .
C8 N1 C10 108.49(12) . .
C8 N1 C12 111.15(13) . .
C10 N1 C12 111.63(12) . .
C8 N1 Cu1 109.59(9) . .
C10 N1 Cu1 108.84(9) . .
C12 N1 Cu1 107.08(9) . .
C7 C2 C3 118.69(13) . .
C7 C2 C1 120.17(12) . .
C3 C2 C1 121.07(13) . .
C2 C3 C4 120.77(14) . .
C2 C3 H3A 119.6 . .
C4 C3 H3A 119.6 . .
C6 C7 C2 121.14(13) . .
C6 C7 H7 119.4 . .
C2 C7 H7 119.4 . .
N1 C8 C9 113.66(13) . .
N1 C8 H8A 108.8 . .
C9 C8 H8A 108.8 . .
N1 C8 H8B 108.8 . .
C9 C8 H8B 108.8 . .
H8A C8 H8B 107.7 . .
O2 C1 O1 125.70(14) . .
O2 C1 C2 118.89(13) . .
O1 C1 C2 115.40(13) . .
C7 C6 C5 119.81(14) . .
C7 C6 H6 120.1 . .
C5 C6 H6 120.1 . .
O9 C19 C18 110.49(14) . 2_665
O9 C19 H19A 109.6 . .
C18 C19 H19A 109.6 2_665 .
O9 C19 H19B 109.6 . .
C18 C19 H19B 109.6 2_665 .
H19A C19 H19B 108.1 . .
N1 C10 C11 112.69(12) . .
N1 C10 H10A 109.1 . .
C11 C10 H10A 109.1 . .
N1 C10 H10B 109.1 . .
C11 C10 H10B 109.1 . .
H10A C10 H10B 107.8 . .
C5 C4 C3 119.85(13) . .
C5 C4 H4A 120.1 . .
C3 C4 H4A 120.1 . .
N2 C14 C15 117.08(16) . .
N2 C14 H14A 108.0 . .
C15 C14 H14A 108.0 . .
N2 C14 H14B 108.0 . .
C15 C14 H14B 108.0 . .
H14A C14 H14B 107.3 . .
O4 C9 C8 113.61(14) . .
O4 C9 H9A 108.8 . .
C8 C9 H9A 108.8 . .
O4 C9 H9B 108.8 . .
C8 C9 H9B 108.8 . .
H9A C9 H9B 107.7 . .
O3 C5 C4 123.47(14) . .
O3 C5 C6 116.82(15) . .
C4 C5 C6 119.71(14) . .
O5 C11 C10 107.71(13) . .
O5 C11 H11A 110.2 . .
C10 C11 H11A 110.2 . .
O5 C11 H11B 110.2 . .
C10 C11 H11B 110.2 . .
H11A C11 H11B 108.5 . .
N2 C18 C19 109.78(14) . 2_665
N2 C18 H18A 109.7 . .
C19 C18 H18A 109.7 2_665 .
N2 C18 H18B 109.7 . .
C19 C18 H18B 109.7 2_665 .
H18A C18 H18B 108.2 . .
O8 C17 C16 111.24(14) . .
O8 C17 H17A 109.4 . .
C16 C17 H17A 109.4 . .
O8 C17 H17B 109.4 . .
C16 C17 H17B 109.4 . .
H17A C17 H17B 108.0 . .
C17 C16 N2 114.02(14) . .
C17 C16 H16A 108.7 . .
N2 C16 H16A 108.7 . .
C17 C16 H16B 108.7 . .
N2 C16 H16B 108.7 . .
H16A C16 H16B 107.6 . .
O7 C15 C14 115.70(17) . .
O7 C15 H15A 108.4 . .
C14 C15 H15A 108.4 . .
O7 C15 H15B 108.4 . .
C14 C15 H15B 108.4 . .
H15A C15 H15B 107.4 . .
O6 C13 C12 107.43(12) . 2_666
O6 C13 H13A 110.2 . .
C12 C13 H13A 110.2 2_666 .
O6 C13 H13B 110.2 . .
C12 C13 H13B 110.2 2_666 .
H13A C13 H13B 108.5 . .
N1 C12 C13 110.86(12) . 2_666
N1 C12 H12A 109.5 . .
C13 C12 H12A 109.5 2_666 .
N1 C12 H12B 109.5 . .
C13 C12 H12B 109.5 2_666 .
H12A C12 H12B 108.1 . .

loop_
_geom_bond_atom_site_label_1
_geom_bond_atom_site_label_2
_geom_bond_distance
_geom_bond_site_symmetry_2
Cu1 O6 1.9419(10) .
Cu1 O6 1.9440(10) 2_666
Cu1 O1 1.9501(11) .
Cu1 N1 2.0548(12) .
Cu1 Cu1 2.9083(3) 2_666
Cu2 O9 1.9486(10) 2_665
Cu2 O9 1.9486(10) .
Cu2 N2 2.0836(13) 2_665
Cu2 N2 2.0837(13) .
O6 C13 1.4164(17) .
O1 C1 1.2663(17) .
O9 C19 1.415(2) .
O2 C1 1.2443(19) .
O5 C11 1.416(2) .
O5 H5 0.8200 .
O8 C17 1.419(2) .
O4 C9 1.419(2) .
O4 H4 0.8200 .
O1W H1WA 0.8500 .
O1W H1WB 0.8499 .
O3 C5 1.3520(19) .
O3 H3 0.8200 .
O7 C15 1.390(3) .
O7 H7A 0.8200 .
N2 C18 1.487(2) .
N2 C14 1.492(2) .
N2 C16 1.510(2) .
N1 C8 1.4814(18) .
N1 C10 1.4890(19) .
N1 C12 1.4992(19) .
C2 C7 1.390(2) .
C2 C3 1.3917(19) .
C2 C1 1.5010(19) .
C3 C4 1.392(2) .
C3 H3A 0.9300 .
C7 C6 1.381(2) .
C7 H7 0.9300 .
C8 C9 1.513(2) .
C8 H8A 0.9700 .
C8 H8B 0.9700 .
C6 C5 1.397(2) .
C6 H6 0.9300 .
C19 C18 1.508(3) 2_665
C19 H19A 0.9700 .
C19 H19B 0.9700 .
C10 C11 1.512(2) .
C10 H10A 0.9700 .
C10 H10B 0.9700 .
C4 C5 1.387(2) .
C4 H4A 0.9300 .
C14 C15 1.514(3) .
C14 H14A 0.9700 .
C14 H14B 0.9700 .
C9 H9A 0.9700 .
C9 H9B 0.9700 .
C11 H11A 0.9700 .
C11 H11B 0.9700 .
C18 H18A 0.9700 .
C18 H18B 0.9700 .
C17 C16 1.496(3) .
C17 H17A 0.9700 .
C17 H17B 0.9700 .
C16 H16A 0.9700 .
C16 H16B 0.9700 .
C15 H15A 0.9700 .
C15 H15B 0.9700 .
C13 C12 1.524(2) 2_666
C13 H13A 0.9700 .
C13 H13B 0.9700 .
C12 H12A 0.9700 .
C12 H12B 0.9700 .
